data_4103472
loop_
_publ_author_name
'Hiroshi Danjo'
'Kadzuya Hirata'
'Masanori Noda'
'Susumu Uchiyama'
'Kiichi Fukui'
'Masatoshi Kawahata'
'Isao Azumaya'
'Kentaro Yamaguchi'
'Toshifumi Miyazawa'

_publ_contact_author_address
;Department of Chemistry
Faculty of Science and Technology
Konan University
Okamoto Higashinada Kobe 6588501 Japan
;
_publ_contact_author_email danjo@konan-u.ac.jp
_publ_contact_author_fax 81(78)4352539
_publ_contact_author_name 'Hiroshi Danjo'
_publ_contact_author_phone 81(78)4352502
_publ_section_title
;
 Assembly Modulation by Adjusting Countercharges of Heterobimetallic
 Supramolecular Polymers Composed of Tris(spiroborate) Twin Bowls
;
_journal_name_full 'Journal of the American Chemical Society'
_journal_page_first 15556
_journal_page_last 15558
_journal_paper_doi 10.1021/ja1084964
_journal_volume 132
_journal_year 2010
_chemical_formula_sum 'C127 H131 B3 Fe K N9 O16'
_chemical_formula_weight 2166.79
_chemical_name_systematic
; 
 ? 
;
_space_group_IT_number 14
_symmetry_cell_setting monoclinic
_symmetry_space_group_name_Hall '-P 2yn'
_symmetry_space_group_name_H-M 'P 1 21/n 1'
_atom_sites_solution_hydrogens geom
_atom_sites_solution_primary direct
_atom_sites_solution_secondary difmap
_audit_creation_method SHELXL-97
_cell_angle_alpha 90.00
_cell_angle_beta 92.36(3)
_cell_angle_gamma 90.00
_cell_formula_units_Z 4
_cell_length_a 14.907(3)
_cell_length_b 22.538(5)
_cell_length_c 33.355(7)
_cell_measurement_temperature 173(2)
_cell_volume 11197(4)
_computing_cell_refinement 'HKL2000 (HKL Research)'
_computing_data_collection 'HKL2000 (HKL Research)'
_computing_data_reduction 'HKL2000 (HKL Research)'
_computing_structure_refinement 'SHELXL-97 (Sheldrick, 1997)'
_computing_structure_solution 'SHELXS-97 (Sheldrick, 1990)'
_diffrn_ambient_temperature 173(2)
_diffrn_measured_fraction_theta_full 0.995
_diffrn_measured_fraction_theta_max 0.995
_diffrn_measurement_device_type 'Q210 CCD Area Detector'
_diffrn_measurement_method omega_scan
_diffrn_radiation_monochromator Si
_diffrn_radiation_source SPring-8
_diffrn_radiation_type synchrotron
_diffrn_radiation_wavelength 0.70000
_diffrn_reflns_av_R_equivalents 0.0000
_diffrn_reflns_av_sigmaI/netI 0.0302
_diffrn_reflns_limit_h_max 19
_diffrn_reflns_limit_h_min 0
_diffrn_reflns_limit_k_max 29
_diffrn_reflns_limit_k_min 0
_diffrn_reflns_limit_l_max 43
_diffrn_reflns_limit_l_min -43
_diffrn_reflns_number 26354
_diffrn_reflns_theta_full 27.33
_diffrn_reflns_theta_max 27.33
_diffrn_reflns_theta_min 2.21
_diffrn_standards_decay_% 0
_diffrn_standards_number 0
_exptl_absorpt_coefficient_mu 0.243
_exptl_absorpt_correction_T_max 0.9952
_exptl_absorpt_correction_T_min 0.9880
_exptl_absorpt_correction_type none
_exptl_crystal_colour purple
_exptl_crystal_density_diffrn 1.285
_exptl_crystal_density_method 'not measured'
_exptl_crystal_description block
_exptl_crystal_F_000 4576
_exptl_crystal_size_max 0.05
_exptl_crystal_size_mid 0.05
_exptl_crystal_size_min 0.02
_refine_diff_density_max 3.830
_refine_diff_density_min -0.861
_refine_diff_density_rms 0.088
_refine_ls_extinction_method none
_refine_ls_goodness_of_fit_ref 1.958
_refine_ls_hydrogen_treatment constr
_refine_ls_matrix_type full
_refine_ls_number_parameters 1428
_refine_ls_number_reflns 26354
_refine_ls_number_restraints 0
_refine_ls_restrained_S_all 1.958
_refine_ls_R_factor_all 0.0868
_refine_ls_R_factor_gt 0.0744
_refine_ls_shift/su_max 2.421
_refine_ls_shift/su_mean 0.042
_refine_ls_structure_factor_coef Fsqd
_refine_ls_weighting_details 'calc w=1/[\s^2^(Fo^2^)+(0.1000P)^2^+0.0153P] where P=(Fo^2^+2Fc^2^)/3'
_refine_ls_weighting_scheme calc
_refine_ls_wR_factor_gt 0.2400
_refine_ls_wR_factor_ref 0.2501
_reflns_number_gt 21879
_reflns_number_total 26354
_reflns_threshold_expression >2sigma(I)
_cod_data_source_file ja1084964_si_004.cif
_cod_data_source_block 09b3dan08
_cod_database_code 4103472

loop_
_symmetry_equiv_pos_as_xyz
'x, y, z'
'-x+1/2, y+1/2, -z+1/2'
'-x, -y, -z'
'x-1/2, -y-1/2, z-1/2'

loop_
_atom_site_label
_atom_site_type_symbol
_atom_site_fract_x
_atom_site_fract_y
_atom_site_fract_z
_atom_site_U_iso_or_equiv
_atom_site_adp_type
_atom_site_occupancy
_atom_site_symmetry_multiplicity
_atom_site_calc_flag
_atom_site_refinement_flags
Fe1 Fe 0.01533(2) 0.493442(13) 0.219013(10) 0.02912(11) Uani 1 1 d .
K1 K 0.53830(4) 0.49132(2) 0.201222(17) 0.03837(14) Uani 1 1 d .
C29 C 0.57699(15) 0.53116(9) 0.33020(7) 0.0284(4) Uani 1 1 d .
C30 C 0.55101(15) 0.57116(9) 0.30112(6) 0.0277(4) Uani 1 1 d .
C35 C 0.68083(18) 0.51285(11) 0.38965(8) 0.0374(5) Uani 1 1 d .
H35 H 0.6584 0.4735 0.3917 0.045 Uiso 1 1 calc R
C31 C 0.58360(15) 0.63016(9) 0.30050(7) 0.0283(4) Uani 1 1 d .
C16 C 0.41621(15) 0.64163(9) 0.18783(7) 0.0283(4) Uani 1 1 d .
C24 C 0.16252(17) 0.70163(10) 0.14767(8) 0.0362(5) Uani 1 1 d .
H24 H 0.1171 0.7081 0.1663 0.043 Uiso 1 1 calc R
C1 C 0.47740(15) 0.64504(10) 0.11950(7) 0.0298(4) Uani 1 1 d .
C3 C 0.56851(16) 0.58107(10) 0.07811(7) 0.0336(5) Uani 1 1 d .
C34 C 0.64533(16) 0.55062(9) 0.35892(7) 0.0301(4) Uani 1 1 d .
C15 C 0.40434(15) 0.65392(9) 0.14786(7) 0.0297(4) Uani 1 1 d .
C33 C 0.68143(16) 0.60927(10) 0.35703(7) 0.0313(5) Uani 1 1 d .
C18 C 0.26749(16) 0.67518(10) 0.20417(7) 0.0319(5) Uani 1 1 d .
H18 H 0.2236 0.6835 0.2233 0.038 Uiso 1 1 calc R
C62 C 0.72435(16) 0.31762(10) 0.13848(8) 0.0349(5) Uani 1 1 d .
C72 C 0.53047(15) 0.39218(9) 0.11197(7) 0.0298(4) Uani 1 1 d .
C32 C 0.64843(16) 0.64950(9) 0.32696(7) 0.0319(5) Uani 1 1 d .
H32 H 0.6713 0.6888 0.3255 0.038 Uiso 1 1 calc R
C2 C 0.50413(15) 0.59007(10) 0.10777(7) 0.0304(4) Uani 1 1 d .
C46 C 0.45550(19) 0.35679(11) 0.34299(8) 0.0413(6) Uani 1 1 d .
H46 H 0.4292 0.3186 0.3455 0.050 Uiso 1 1 calc R
C73 C 0.45996(16) 0.39809(10) 0.08240(7) 0.0328(5) Uani 1 1 d .
C17 C 0.34963(15) 0.65446(9) 0.21589(7) 0.0288(4) Uani 1 1 d .
C58 C 0.63629(15) 0.34342(9) 0.19413(7) 0.0313(5) Uani 1 1 d .
C74 C 0.41333(18) 0.35054(11) 0.06796(8) 0.0387(5) Uani 1 1 d .
H74 H 0.3668 0.3550 0.0479 0.046 Uiso 1 1 calc R
C77 C 0.52781(18) 0.23019(11) 0.12845(8) 0.0386(5) Uani 1 1 d .
H77 H 0.5764 0.2250 0.1474 0.046 Uiso 1 1 calc R
C57 C 0.63897(15) 0.33346(9) 0.15409(7) 0.0306(4) Uani 1 1 d .
C44 C 0.54612(16) 0.42673(9) 0.30709(7) 0.0307(4) Uani 1 1 d .
C59 C 0.71105(17) 0.33226(10) 0.22111(8) 0.0361(5) Uani 1 1 d .
C71 C 0.55871(15) 0.33879(10) 0.12658(7) 0.0294(4) Uani 1 1 d .
C43 C 0.53337(15) 0.47201(9) 0.33375(7) 0.0294(4) Uani 1 1 d .
C20 C 0.31683(16) 0.67497(10) 0.13455(7) 0.0322(5) Uani 1 1 d .
C23 C 0.14149(18) 0.70973(12) 0.10751(9) 0.0427(6) Uani 1 1 d .
C19 C 0.24855(16) 0.68417(10) 0.16240(7) 0.0317(5) Uani 1 1 d .
C48 C 0.47741(16) 0.45957(10) 0.36668(7) 0.0325(5) Uani 1 1 d .
C6 C 0.52341(17) 0.69461(10) 0.10243(7) 0.0343(5) Uani 1 1 d .
C78 C 0.4770(2) 0.18217(11) 0.11644(9) 0.0463(6) Uani 1 1 d .
H78 H 0.4908 0.1443 0.1276 0.056 Uiso 1 1 calc R
C76 C 0.50863(16) 0.28736(10) 0.11290(7) 0.0327(5) Uani 1 1 d .
C61 C 0.80043(16) 0.30977(10) 0.16526(8) 0.0378(5) Uani 1 1 d .
C36 C 0.74682(19) 0.53190(12) 0.41645(8) 0.0422(6) Uani 1 1 d .
H36 H 0.7699 0.5051 0.4363 0.051 Uiso 1 1 calc R
C38 C 0.74834(17) 0.62716(11) 0.38567(7) 0.0364(5) Uani 1 1 d .
H38 H 0.7715 0.6663 0.3844 0.044 Uiso 1 1 calc R
C47 C 0.43893(17) 0.40213(11) 0.37135(8) 0.0375(5) Uani 1 1 d .
C63 C 0.73623(18) 0.31095(12) 0.09722(9) 0.0427(6) Uani 1 1 d .
H63 H 0.6860 0.3155 0.0790 0.051 Uiso 1 1 calc R
C60 C 0.79174(17) 0.31519(11) 0.20721(9) 0.0398(6) Uani 1 1 d .
H60 H 0.8411 0.3071 0.2253 0.048 Uiso 1 1 calc R
C45 C 0.50928(18) 0.36902(10) 0.31245(7) 0.0355(5) Uani 1 1 d .
C22 C 0.2103(2) 0.70271(13) 0.08072(8) 0.0471(6) Uani 1 1 d .
H22 H 0.1978 0.7095 0.0529 0.057 Uiso 1 1 calc R
C4 C 0.60959(18) 0.62694(12) 0.06053(8) 0.0410(6) Uani 1 1 d .
H4 H 0.6518 0.6203 0.0404 0.049 Uiso 1 1 calc R
C5 C 0.58826(19) 0.68544(11) 0.07274(8) 0.0401(5) Uani 1 1 d .
C37 C 0.78107(18) 0.58956(11) 0.41540(8) 0.0389(5) Uani 1 1 d .
C21 C 0.29596(18) 0.68621(12) 0.09355(8) 0.0397(5) Uani 1 1 d .
H21 H 0.3414 0.6824 0.0746 0.048 Uiso 1 1 calc R
C64 C 0.8184(2) 0.29801(14) 0.08254(10) 0.0538(7) Uani 1 1 d .
H64 H 0.8241 0.2930 0.0545 0.065 Uiso 1 1 calc R
C80 C 0.3867(2) 0.24245(12) 0.07240(9) 0.0448(6) Uani 1 1 d .
H80 H 0.3386 0.2463 0.0530 0.054 Uiso 1 1 calc R
C66 C 0.88464(18) 0.29730(12) 0.14857(11) 0.0498(7) Uani 1 1 d .
H66 H 0.9358 0.2925 0.1662 0.060 Uiso 1 1 calc R
C79 C 0.4058(2) 0.18742(12) 0.08835(9) 0.0474(6) Uani 1 1 d .
C50 C 0.4076(2) 0.48970(14) 0.42799(9) 0.0513(7) Uani 1 1 d .
H50 H 0.3963 0.5199 0.4470 0.062 Uiso 1 1 calc R
C75 C 0.43650(17) 0.29360(11) 0.08397(7) 0.0366(5) Uani 1 1 d .
C49 C 0.45810(19) 0.50305(12) 0.39574(8) 0.0406(6) Uani 1 1 d .
H49 H 0.4805 0.5422 0.3928 0.049 Uiso 1 1 calc R
N8 N 0.72598(19) 0.65020(13) 0.18286(10) 0.0633(8) Uani 1 1 d .
C8 C 0.5492(2) 0.80057(13) 0.09722(11) 0.0573(8) Uani 1 1 d .
H8 H 0.5365 0.8398 0.1058 0.069 Uiso 1 1 calc R
C7 C 0.5061(2) 0.75342(11) 0.11466(9) 0.0438(6) Uani 1 1 d .
H7 H 0.4647 0.7606 0.1350 0.053 Uiso 1 1 calc R
C52 C 0.3875(2) 0.39051(14) 0.40489(9) 0.0490(7) Uani 1 1 d .
H52 H 0.3624 0.3521 0.4078 0.059 Uiso 1 1 calc R
C65 C 0.8948(2) 0.29205(14) 0.10856(11) 0.0555(8) Uani 1 1 d .
C10 C 0.6303(2) 0.73469(13) 0.05616(10) 0.0539(7) Uani 1 1 d .
H10 H 0.6738 0.7285 0.0365 0.065 Uiso 1 1 calc R
C9 C 0.6105(3) 0.79202(13) 0.06748(11) 0.0624(9) Uani 1 1 d .
C51 C 0.3722(2) 0.43289(16) 0.43373(9) 0.0544(7) Uani 1 1 d .
B3 B 0.5958(2) 0.36526(12) 0.25781(8) 0.0359(6) Uani 1 1 d .
B2 B 0.47546(18) 0.62151(11) 0.25048(8) 0.0300(5) Uani 1 1 d .
B1 B 0.5155(2) 0.49026(11) 0.09628(9) 0.0353(6) Uani 1 1 d .
O4 O 0.38240(11) 0.64319(7) 0.25344(5) 0.0315(3) Uani 1 1 d .
O11 O 0.56379(11) 0.44643(7) 0.12209(5) 0.0340(4) Uani 1 1 d .
O5 O 0.48888(11) 0.56322(7) 0.27031(5) 0.0301(3) Uani 1 1 d .
O7 O 0.59428(12) 0.42721(7) 0.27350(5) 0.0344(4) Uani 1 1 d .
O6 O 0.54124(11) 0.66151(7) 0.27079(5) 0.0327(3) Uani 1 1 d .
O9 O 0.56582(11) 0.36272(7) 0.21515(5) 0.0349(4) Uani 1 1 d .
O3 O 0.48961(11) 0.61797(7) 0.20702(5) 0.0312(3) Uani 1 1 d .
O1 O 0.47267(11) 0.53704(7) 0.12060(5) 0.0347(4) Uani 1 1 d .
O12 O 0.44814(12) 0.45585(7) 0.07248(6) 0.0399(4) Uani 1 1 d .
O2 O 0.57818(13) 0.52254(7) 0.07095(6) 0.0402(4) Uani 1 1 d .
O10 O 0.68825(13) 0.34102(8) 0.25927(5) 0.0414(4) Uani 1 1 d .
O8 O 0.53609(14) 0.33187(7) 0.28368(5) 0.0409(4) Uani 1 1 d .
C39 C 0.85111(19) 0.60970(13) 0.44687(8) 0.0453(6) Uani 1 1 d .
H39A H 0.8463 0.5843 0.4709 0.054 Uiso 1 1 calc R
H39B H 0.9114 0.6032 0.4363 0.054 Uiso 1 1 calc R
C40 C 0.84429(19) 0.67338(13) 0.45957(8) 0.0457(6) Uani 1 1 d .
H40A H 0.7824 0.6811 0.4679 0.055 Uiso 1 1 calc R
H40B H 0.8552 0.6991 0.4362 0.055 Uiso 1 1 calc R
C25 C 0.0469(2) 0.72265(13) 0.09202(10) 0.0517(7) Uani 1 1 d .
H25A H 0.0121 0.7387 0.1142 0.062 Uiso 1 1 calc R
H25B H 0.0488 0.7535 0.0709 0.062 Uiso 1 1 calc R
C41 C 0.9095(2) 0.69037(15) 0.49369(9) 0.0528(7) Uani 1 1 d .
H41A H 0.8950 0.6677 0.5180 0.063 Uiso 1 1 calc R
H41B H 0.9712 0.6795 0.4865 0.063 Uiso 1 1 calc R
C81 C 0.3467(3) 0.13478(13) 0.07707(11) 0.0612(9) Uani 1 1 d .
H81A H 0.3850 0.0996 0.0729 0.073 Uiso 1 1 calc R
H81B H 0.3134 0.1433 0.0514 0.073 Uiso 1 1 calc R
C82 C 0.2795(3) 0.12057(15) 0.10927(11) 0.0656(9) Uani 1 1 d .
H82A H 0.2478 0.0834 0.1017 0.079 Uiso 1 1 calc R
H82B H 0.3134 0.1132 0.1349 0.079 Uiso 1 1 calc R
C53 C 0.3250(3) 0.4178(2) 0.47175(12) 0.0818(13) Uani 1 1 d .
H53A H 0.2820 0.3849 0.4665 0.098 Uiso 1 1 calc R
H53B H 0.2912 0.4527 0.4810 0.098 Uiso 1 1 calc R
C11 C 0.6557(4) 0.84435(17) 0.04833(16) 0.0918(15) Uani 1 1 d .
H11A H 0.6751 0.8317 0.0216 0.110 Uiso 1 1 calc R
H11B H 0.6100 0.8758 0.0439 0.110 Uiso 1 1 calc R
C27 C -0.0896(2) 0.68314(19) 0.05407(12) 0.0705(10) Uani 1 1 d .
H27A H -0.1293 0.7011 0.0738 0.085 Uiso 1 1 calc R
H27B H -0.0797 0.7132 0.0331 0.085 Uiso 1 1 calc R
C26 C -0.0002(2) 0.66872(15) 0.07504(11) 0.0584(8) Uani 1 1 d .
H26A H -0.0102 0.6403 0.0971 0.070 Uiso 1 1 calc R
H26B H 0.0389 0.6492 0.0557 0.070 Uiso 1 1 calc R
C12 C 0.7278(5) 0.8690(5) 0.0683(5) 0.328(12) Uani 1 1 d .
H12A H 0.7012 0.8949 0.0887 0.394 Uiso 1 1 calc R
H12B H 0.7535 0.8963 0.0486 0.394 Uiso 1 1 calc R
C42 C 0.9065(3) 0.75602(17) 0.50297(11) 0.0685(10) Uani 1 1 d .
H42A H 0.9208 0.7787 0.4790 0.103 Uiso 1 1 calc R
H42B H 0.9505 0.7652 0.5247 0.103 Uiso 1 1 calc R
H42C H 0.8463 0.7667 0.5112 0.103 Uiso 1 1 calc R
C67 C 0.9857(3) 0.2805(2) 0.09224(16) 0.0899(15) Uani 1 1 d .
H67A H 0.9791 0.2521 0.0697 0.108 Uiso 1 1 calc R
H67B H 1.0246 0.2619 0.1135 0.108 Uiso 1 1 calc R
C84 C 0.1483(3) 0.15332(19) 0.14823(13) 0.0791(12) Uani 1 1 d .
H84A H 0.1150 0.1170 0.1412 0.119 Uiso 1 1 calc R
H84B H 0.1060 0.1862 0.1510 0.119 Uiso 1 1 calc R
H84C H 0.1824 0.1474 0.1737 0.119 Uiso 1 1 calc R
C83 C 0.2114(3) 0.16751(17) 0.11596(12) 0.0691(10) Uani 1 1 d .
H83A H 0.1761 0.1741 0.0906 0.083 Uiso 1 1 calc R
H83B H 0.2429 0.2050 0.1229 0.083 Uiso 1 1 calc R
C28 C -0.1357(3) 0.6321(2) 0.03546(16) 0.0918(14) Uani 1 1 d .
H28A H -0.0948 0.6114 0.0180 0.138 Uiso 1 1 calc R
H28B H -0.1885 0.6458 0.0196 0.138 Uiso 1 1 calc R
H28C H -0.1548 0.6049 0.0564 0.138 Uiso 1 1 calc R
C70 C 1.1914(8) 0.3598(10) 0.0997(6) 0.357(14) Uani 1 1 d .
H70A H 1.1821 0.3491 0.1277 0.535 Uiso 1 1 calc R
H70B H 1.1930 0.4031 0.0972 0.535 Uiso 1 1 calc R
H70C H 1.2484 0.3431 0.0914 0.535 Uiso 1 1 calc R
C54 C 0.4013(8) 0.3978(5) 0.5066(2) 0.207(5) Uani 1 1 d .
H54A H 0.4374 0.4339 0.5124 0.248 Uiso 1 1 calc R
H54B H 0.3673 0.3902 0.5310 0.248 Uiso 1 1 calc R
C68 C 1.0346(5) 0.3406(5) 0.0765(3) 0.227(6) Uani 1 1 d .
H68A H 1.0174 0.3459 0.0478 0.273 Uiso 1 1 calc R
H68B H 1.0103 0.3748 0.0912 0.273 Uiso 1 1 calc R
C55 C 0.4569(9) 0.3563(10) 0.5052(3) 0.315(11) Uani 1 1 d .
H55A H 0.4859 0.3586 0.4791 0.378 Uiso 1 1 calc R
H55B H 0.4234 0.3184 0.5056 0.378 Uiso 1 1 calc R
C69 C 1.1378(7) 0.3426(6) 0.0812(4) 0.195(5) Uani 1 1 d .
H69A H 1.1530 0.2998 0.0807 0.233 Uiso 1 1 calc R
H69B H 1.1539 0.3574 0.0544 0.233 Uiso 1 1 calc R
C124 C 0.1591(2) 0.37696(16) 0.37796(12) 0.0630(8) Uani 1 1 d .
H12C H 0.1421 0.3476 0.3984 0.076 Uiso 1 1 calc R
H12D H 0.2123 0.3990 0.3886 0.076 Uiso 1 1 calc R
C126 C 0.0671(3) 0.45060(16) 0.40369(13) 0.0719(10) Uani 1 1 d .
H12E H 0.1192 0.4758 0.4116 0.086 Uiso 1 1 calc R
H12F H 0.0547 0.4240 0.4264 0.086 Uiso 1 1 calc R
C125 C 0.1813(3) 0.34585(16) 0.34045(13) 0.0727(11) Uani 1 1 d .
H12G H 0.1283 0.3244 0.3298 0.109 Uiso 1 1 calc R
H12H H 0.2302 0.3177 0.3461 0.109 Uiso 1 1 calc R
H12I H 0.1999 0.3749 0.3206 0.109 Uiso 1 1 calc R
C127 C -0.0131(3) 0.4888(2) 0.39418(19) 0.0991(17) Uani 1 1 d .
H12J H 0.0002 0.5159 0.3722 0.149 Uiso 1 1 calc R
H12K H -0.0276 0.5118 0.4180 0.149 Uiso 1 1 calc R
H12L H -0.0643 0.4637 0.3861 0.149 Uiso 1 1 calc R
C123 C 0.1226(3) 0.07146(18) 0.49524(13) 0.0735(10) Uani 1 1 d .
H12M H 0.1205 0.1092 0.5097 0.110 Uiso 1 1 calc R
H12N H 0.0866 0.0418 0.5089 0.110 Uiso 1 1 calc R
H12O H 0.0983 0.0770 0.4677 0.110 Uiso 1 1 calc R
C121 C 0.2841(3) 0.0911(2) 0.49812(14) 0.0806(12) Uani 1 1 d .
H121 H 0.2702 0.1316 0.5025 0.097 Uiso 1 1 calc R
O15 O 0.3688(5) 0.0755(3) 0.4959(2) 0.212(3) Uani 1 1 d .
C118 C 0.6924(2) 0.6086(2) 0.20630(13) 0.0745(12) Uani 1 1 d .
H118 H 0.7084 0.6179 0.2350 0.089 Uiso 1 1 calc R
C120 C 0.7085(4) 0.7127(2) 0.1905(2) 0.118(2) Uani 1 1 d .
H12P H 0.6620 0.7271 0.1712 0.177 Uiso 1 1 calc R
H12Q H 0.7637 0.7356 0.1875 0.177 Uiso 1 1 calc R
H12R H 0.6878 0.7175 0.2178 0.177 Uiso 1 1 calc R
C119 C 0.7718(3) 0.63416(19) 0.14744(13) 0.0806(12) Uani 1 1 d .
H11C H 0.7555 0.5935 0.1396 0.121 Uiso 1 1 calc R
H11D H 0.8368 0.6365 0.1529 0.121 Uiso 1 1 calc R
H11E H 0.7544 0.6614 0.1256 0.121 Uiso 1 1 calc R
C115 C 0.36949(19) 0.37832(13) 0.18508(10) 0.0506(7) Uani 1 1 d .
H115 H 0.3867 0.3676 0.1589 0.061 Uiso 1 1 calc R
C117 C 0.3532(2) 0.27289(15) 0.19691(12) 0.0644(9) Uani 1 1 d .
H11F H 0.3631 0.2705 0.1681 0.097 Uiso 1 1 calc R
H11G H 0.2991 0.2505 0.2030 0.097 Uiso 1 1 calc R
H11H H 0.4051 0.2561 0.2119 0.097 Uiso 1 1 calc R
C116 C 0.3214(3) 0.3471(2) 0.24939(11) 0.0720(10) Uani 1 1 d .
H11I H 0.3682 0.3298 0.2673 0.108 Uiso 1 1 calc R
H11J H 0.2633 0.3294 0.2551 0.108 Uiso 1 1 calc R
H11K H 0.3190 0.3900 0.2537 0.108 Uiso 1 1 calc R
O16 O 0.08678(15) 0.41703(10) 0.37014(7) 0.0564(5) Uani 1 1 d .
O13 O 0.37493(15) 0.43128(10) 0.19435(9) 0.0652(6) Uani 1 1 d .
O14 O 0.69691(16) 0.55482(13) 0.20094(9) 0.0710(7) Uani 1 1 d .
N9 N 0.2154(2) 0.05108(12) 0.49426(8) 0.0569(6) Uani 1 1 d .
N7 N 0.34173(16) 0.33536(11) 0.20852(8) 0.0467(5) Uani 1 1 d .
C85 C 0.20015(15) 0.51663(9) 0.23089(8) 0.0315(5) Uani 1 1 d .
C90 C 0.18189(15) 0.52149(10) 0.18774(8) 0.0329(5) Uani 1 1 d .
C86 C 0.28483(17) 0.52119(11) 0.24974(8) 0.0381(5) Uani 1 1 d .
H86 H 0.3357 0.5293 0.2344 0.046 Uiso 1 1 calc R
C99 C -0.15595(16) 0.46889(10) 0.17194(9) 0.0388(5) Uani 1 1 d .
H99 H -0.1814 0.4597 0.1968 0.047 Uiso 1 1 calc R
C91 C 0.24202(18) 0.53266(11) 0.15779(8) 0.0400(5) Uani 1 1 d .
H91 H 0.3039 0.5391 0.1644 0.048 Uiso 1 1 calc R
C87 C 0.29460(19) 0.51385(12) 0.29061(9) 0.0437(6) Uani 1 1 d .
H87 H 0.3521 0.5169 0.3038 0.052 Uiso 1 1 calc R
C110 C -0.09276(17) 0.57568(12) 0.25898(8) 0.0397(5) Uani 1 1 d .
C89 C 0.13639(19) 0.49780(11) 0.29213(8) 0.0388(5) Uani 1 1 d .
H89 H 0.0849 0.4896 0.3070 0.047 Uiso 1 1 calc R
C94 C 0.06267(17) 0.51220(11) 0.13966(8) 0.0357(5) Uani 1 1 d .
C100 C -0.00964(19) 0.37941(12) 0.25086(10) 0.0522(8) Uani 1 1 d .
C114 C -0.00266(18) 0.62548(11) 0.21488(8) 0.0397(5) Uani 1 1 d .
H114 H 0.0413 0.6247 0.1951 0.048 Uiso 1 1 calc R
C95 C -0.03316(18) 0.49682(11) 0.13610(8) 0.0371(5) Uani 1 1 d .
C105 C -0.07270(19) 0.41776(13) 0.27084(9) 0.0490(7) Uani 1 1 d .
C88 C 0.2191(2) 0.50193(12) 0.31224(9) 0.0436(6) Uani 1 1 d .
H88 H 0.2241 0.4967 0.3405 0.052 Uiso 1 1 calc R
C98 C -0.20954(18) 0.46496(12) 0.13744(10) 0.0463(6) Uani 1 1 d .
H98 H -0.2707 0.4535 0.1386 0.056 Uiso 1 1 calc R
C109 C -0.11564(18) 0.51762(14) 0.27411(8) 0.0439(6) Uani 1 1 d .
C104 C 0.09532(19) 0.37635(12) 0.20083(12) 0.0567(9) Uani 1 1 d .
H104 H 0.1278 0.3963 0.1809 0.068 Uiso 1 1 calc R
C97 C -0.1730(2) 0.47790(15) 0.10120(10) 0.0530(7) Uani 1 1 d .
H97 H -0.2090 0.4758 0.0771 0.064 Uiso 1 1 calc R
C96 C -0.0835(2) 0.49393(13) 0.10021(10) 0.0498(7) Uani 1 1 d .
H96 H -0.0570 0.5028 0.0755 0.060 Uiso 1 1 calc R
C92 C 0.2102(2) 0.53417(14) 0.11851(9) 0.0495(7) Uani 1 1 d .
H92 H 0.2506 0.5419 0.0978 0.059 Uiso 1 1 calc R
C113 C -0.0365(2) 0.67986(12) 0.22623(10) 0.0512(7) Uani 1 1 d .
H113 H -0.0162 0.7154 0.2143 0.061 Uiso 1 1 calc R
C111 C -0.1286(2) 0.62961(15) 0.27149(11) 0.0569(8) Uani 1 1 d .
H111 H -0.1726 0.6302 0.2913 0.068 Uiso 1 1 calc R
C93 C 0.1200(2) 0.52450(13) 0.10862(9) 0.0470(6) Uani 1 1 d .
H93 H 0.0979 0.5262 0.0815 0.056 Uiso 1 1 calc R
C103 C 0.1100(2) 0.31629(13) 0.20701(16) 0.0812(14) Uani 1 1 d .
H103 H 0.1506 0.2951 0.1911 0.097 Uiso 1 1 calc R
C102 C 0.0646(3) 0.28785(14) 0.23648(17) 0.0889(16) Uani 1 1 d .
H102 H 0.0746 0.2468 0.2415 0.107 Uiso 1 1 calc R
C106 C -0.1375(3) 0.40208(18) 0.29774(11) 0.0674(11) Uani 1 1 d .
H106 H -0.1437 0.3621 0.3062 0.081 Uiso 1 1 calc R
C112 C -0.0997(2) 0.68171(14) 0.25502(12) 0.0597(8) Uani 1 1 d .
H112 H -0.1232 0.7186 0.2635 0.072 Uiso 1 1 calc R
C108 C -0.1823(3) 0.50388(18) 0.30092(11) 0.0670(10) Uani 1 1 d .
H108 H -0.2193 0.5341 0.3112 0.080 Uiso 1 1 calc R
C107 C -0.1929(3) 0.4461(2) 0.31203(11) 0.0794(13) Uani 1 1 d .
H107 H -0.2387 0.4360 0.3298 0.095 Uiso 1 1 calc R
C101 C 0.0047(2) 0.31913(15) 0.25861(15) 0.0792(14) Uani 1 1 d .
H101 H -0.0268 0.2998 0.2791 0.095 Uiso 1 1 calc R
N6 N -0.02908(13) 0.57393(8) 0.23057(6) 0.0320(4) Uani 1 1 d .
N2 N 0.09394(13) 0.51176(8) 0.17798(6) 0.0312(4) Uani 1 1 d .
N4 N 0.03713(14) 0.40717(9) 0.22195(8) 0.0424(5) Uani 1 1 d .
N1 N 0.12630(14) 0.50502(8) 0.25211(7) 0.0324(4) Uani 1 1 d .
N3 N -0.06981(13) 0.48510(8) 0.17199(7) 0.0337(4) Uani 1 1 d .
N5 N -0.06406(14) 0.47470(10) 0.25915(7) 0.0382(5) Uani 1 1 d .
C13 C 0.8025(6) 0.8437(3) 0.0883(3) 0.145(3) Uani 1 1 d .
H13A H 0.8094 0.8602 0.1157 0.174 Uiso 1 1 calc R
H13B H 0.7942 0.8002 0.0904 0.174 Uiso 1 1 calc R
C56 C 0.5262(9) 0.3540(4) 0.5362(3) 0.247(7) Uani 1 1 d .
H56A H 0.5602 0.3912 0.5364 0.371 Uiso 1 1 calc R
H56B H 0.5666 0.3208 0.5311 0.371 Uiso 1 1 calc R
H56C H 0.4992 0.3485 0.5622 0.371 Uiso 1 1 calc R
C122 C 0.2325(4) -0.01075(18) 0.48996(13) 0.0854(14) Uani 1 1 d .
H12S H 0.2973 -0.0174 0.4892 0.128 Uiso 1 1 calc R
H12T H 0.2031 -0.0251 0.4650 0.128 Uiso 1 1 calc R
H12U H 0.2087 -0.0322 0.5128 0.128 Uiso 1 1 calc R
C14 C 0.8773(7) 0.8557(6) 0.0675(5) 0.297(9) Uani 1 1 d .
H14A H 0.8773 0.8310 0.0433 0.446 Uiso 1 1 calc R
H14B H 0.9310 0.8471 0.0844 0.446 Uiso 1 1 calc R
H14C H 0.8772 0.8977 0.0598 0.446 Uiso 1 1 calc R

loop_
_atom_site_aniso_label
_atom_site_aniso_U_11
_atom_site_aniso_U_22
_atom_site_aniso_U_33
_atom_site_aniso_U_23
_atom_site_aniso_U_13
_atom_site_aniso_U_12
Fe1 0.02571(17) 0.02087(17) 0.0407(2) 0.00168(12) 0.00067(13) -0.00147(11)
K1 0.0430(3) 0.0297(3) 0.0424(3) -0.0011(2) 0.0017(2) 0.0023(2)
C29 0.0345(11) 0.0201(9) 0.0304(10) -0.0004(8) -0.0019(8) -0.0016(8)
C30 0.0312(10) 0.0225(10) 0.0291(10) -0.0011(8) -0.0031(8) -0.0011(8)
C35 0.0451(14) 0.0296(11) 0.0366(12) 0.0053(9) -0.0092(10) -0.0025(10)
C31 0.0336(11) 0.0196(9) 0.0313(10) 0.0014(8) -0.0015(8) 0.0006(8)
C16 0.0304(10) 0.0215(9) 0.0326(11) 0.0008(8) -0.0028(8) 0.0029(8)
C24 0.0346(12) 0.0263(10) 0.0472(13) -0.0008(9) -0.0033(10) 0.0046(9)
C1 0.0327(11) 0.0252(10) 0.0313(11) 0.0038(8) -0.0016(8) 0.0029(8)
C3 0.0369(12) 0.0274(11) 0.0365(12) -0.0014(9) 0.0023(9) -0.0007(9)
C34 0.0357(11) 0.0231(10) 0.0311(11) 0.0001(8) -0.0038(9) -0.0018(9)
C15 0.0343(11) 0.0207(9) 0.0340(11) 0.0007(8) -0.0008(9) 0.0030(8)
C33 0.0354(11) 0.0252(10) 0.0327(11) -0.0015(8) -0.0038(9) -0.0014(9)
C18 0.0340(11) 0.0238(10) 0.0379(12) -0.0009(8) 0.0015(9) 0.0026(9)
C62 0.0316(11) 0.0226(10) 0.0505(14) -0.0032(9) 0.0029(10) 0.0019(9)
C72 0.0311(11) 0.0227(10) 0.0355(11) -0.0057(8) 0.0020(9) -0.0020(8)
C32 0.0396(12) 0.0210(9) 0.0345(11) 0.0014(8) -0.0046(9) -0.0030(9)
C2 0.0327(11) 0.0241(10) 0.0344(11) 0.0019(8) -0.0007(9) -0.0005(8)
C46 0.0529(15) 0.0286(11) 0.0421(13) 0.0043(10) -0.0010(11) -0.0142(11)
C73 0.0357(12) 0.0271(11) 0.0355(11) -0.0008(9) -0.0011(9) -0.0017(9)
C17 0.0351(11) 0.0203(9) 0.0308(11) 0.0001(8) -0.0016(8) 0.0001(8)
C58 0.0320(11) 0.0217(10) 0.0401(12) -0.0041(8) -0.0007(9) 0.0026(8)
C74 0.0416(13) 0.0337(12) 0.0401(13) -0.0007(10) -0.0076(10) -0.0065(10)
C77 0.0414(13) 0.0273(11) 0.0474(14) -0.0034(10) 0.0057(11) 0.0008(10)
C57 0.0307(11) 0.0202(9) 0.0407(12) -0.0036(8) 0.0000(9) 0.0020(8)
C44 0.0384(12) 0.0228(10) 0.0307(11) 0.0033(8) -0.0024(9) -0.0048(9)
C59 0.0409(12) 0.0214(10) 0.0452(13) -0.0012(9) -0.0063(10) 0.0010(9)
C71 0.0287(10) 0.0261(10) 0.0334(11) -0.0056(8) 0.0007(8) -0.0008(8)
C43 0.0340(11) 0.0212(9) 0.0326(11) 0.0025(8) -0.0028(8) -0.0020(8)
C20 0.0349(11) 0.0260(10) 0.0352(12) 0.0015(8) -0.0046(9) 0.0049(9)
C23 0.0411(13) 0.0352(12) 0.0505(15) -0.0002(11) -0.0129(11) 0.0097(10)
C19 0.0343(11) 0.0220(10) 0.0386(12) 0.0002(8) -0.0025(9) 0.0035(8)
C48 0.0369(12) 0.0269(10) 0.0336(11) 0.0023(8) -0.0015(9) -0.0022(9)
C6 0.0398(12) 0.0254(11) 0.0372(12) 0.0043(9) -0.0031(9) 0.0001(9)
C78 0.0578(16) 0.0246(11) 0.0569(16) -0.0055(10) 0.0086(13) -0.0037(11)
C76 0.0353(12) 0.0259(10) 0.0372(12) -0.0065(9) 0.0052(9) -0.0034(9)
C61 0.0326(11) 0.0227(10) 0.0579(15) 0.0024(10) -0.0005(10) -0.0001(9)
C36 0.0489(14) 0.0368(13) 0.0397(13) 0.0066(10) -0.0123(11) -0.0011(11)
C38 0.0417(13) 0.0301(11) 0.0367(12) -0.0017(9) -0.0076(10) -0.0050(10)
C47 0.0406(13) 0.0324(12) 0.0395(12) 0.0058(9) 0.0000(10) -0.0094(10)
C63 0.0391(13) 0.0390(13) 0.0506(15) -0.0022(11) 0.0082(11) 0.0033(11)
C60 0.0332(12) 0.0261(11) 0.0591(16) 0.0026(10) -0.0109(11) 0.0010(9)
C45 0.0503(14) 0.0217(10) 0.0342(11) 0.0014(8) -0.0028(10) -0.0057(10)
C22 0.0543(16) 0.0494(15) 0.0364(13) 0.0013(11) -0.0139(11) 0.0143(13)
C4 0.0442(14) 0.0363(13) 0.0431(14) -0.0002(10) 0.0116(11) -0.0018(11)
C5 0.0471(14) 0.0303(12) 0.0431(13) 0.0036(10) 0.0032(11) -0.0044(10)
C37 0.0415(13) 0.0376(13) 0.0366(12) -0.0003(10) -0.0098(10) -0.0006(10)
C21 0.0436(13) 0.0407(13) 0.0345(12) 0.0035(10) -0.0017(10) 0.0094(11)
C64 0.0509(16) 0.0511(16) 0.0608(18) 0.0001(14) 0.0203(14) 0.0091(13)
C80 0.0505(15) 0.0365(13) 0.0472(14) -0.0074(11) -0.0015(12) -0.0134(12)
C66 0.0318(13) 0.0362(13) 0.081(2) 0.0095(13) 0.0019(13) 0.0050(10)
C79 0.0570(17) 0.0337(13) 0.0519(16) -0.0078(11) 0.0053(13) -0.0140(12)
C50 0.0564(18) 0.0552(17) 0.0431(15) -0.0079(12) 0.0111(13) 0.0015(14)
C75 0.0402(13) 0.0313(11) 0.0383(12) -0.0073(9) 0.0024(10) -0.0076(10)
C49 0.0446(14) 0.0350(12) 0.0424(14) -0.0019(10) 0.0026(11) 0.0002(10)
N8 0.0432(14) 0.0550(16) 0.091(2) -0.0210(15) -0.0079(14) 0.0051(12)
C8 0.077(2) 0.0256(12) 0.070(2) 0.0029(12) 0.0045(17) -0.0001(13)
C7 0.0557(16) 0.0264(11) 0.0490(15) 0.0018(10) -0.0006(12) 0.0034(11)
C52 0.0499(16) 0.0532(16) 0.0443(15) 0.0051(12) 0.0059(12) -0.0160(13)
C65 0.0395(14) 0.0500(17) 0.078(2) 0.0134(15) 0.0200(14) 0.0091(12)
C10 0.0640(19) 0.0395(14) 0.0593(18) 0.0075(13) 0.0174(15) -0.0096(14)
C9 0.084(2) 0.0308(14) 0.073(2) 0.0099(13) 0.0096(18) -0.0138(15)
C51 0.0489(16) 0.068(2) 0.0472(16) -0.0004(14) 0.0124(13) -0.0120(14)
B3 0.0452(15) 0.0254(12) 0.0366(13) -0.0048(10) -0.0033(11) -0.0001(11)
B2 0.0342(12) 0.0216(11) 0.0339(12) 0.0010(9) -0.0040(10) -0.0004(9)
B1 0.0382(14) 0.0256(12) 0.0421(14) -0.0018(10) 0.0009(11) 0.0002(10)
O4 0.0368(8) 0.0293(8) 0.0279(8) 0.0003(6) -0.0028(6) 0.0019(6)
O11 0.0341(8) 0.0229(7) 0.0446(9) -0.0055(6) -0.0045(7) -0.0008(6)
O5 0.0353(8) 0.0222(7) 0.0322(8) 0.0011(6) -0.0089(6) -0.0024(6)
O7 0.0481(10) 0.0233(7) 0.0317(8) -0.0017(6) 0.0029(7) -0.0042(7)
O6 0.0394(9) 0.0223(7) 0.0355(8) 0.0028(6) -0.0083(7) -0.0011(6)
O9 0.0374(9) 0.0302(8) 0.0367(9) -0.0064(6) -0.0008(7) 0.0054(7)
O3 0.0325(8) 0.0285(8) 0.0319(8) 0.0019(6) -0.0045(6) 0.0062(6)
O1 0.0383(9) 0.0224(7) 0.0437(9) 0.0012(6) 0.0067(7) 0.0000(6)
O12 0.0433(10) 0.0276(8) 0.0481(10) 0.0014(7) -0.0083(8) -0.0009(7)
O2 0.0469(10) 0.0270(8) 0.0475(10) -0.0043(7) 0.0123(8) 0.0006(7)
O10 0.0493(10) 0.0345(9) 0.0393(9) -0.0022(7) -0.0089(8) 0.0051(8)
O8 0.0600(11) 0.0218(8) 0.0408(9) -0.0024(6) 0.0020(8) -0.0056(8)
C39 0.0445(14) 0.0456(14) 0.0442(14) -0.0021(11) -0.0166(11) -0.0005(12)
C40 0.0440(14) 0.0527(16) 0.0396(14) -0.0089(11) -0.0079(11) 0.0017(12)
C25 0.0465(15) 0.0468(15) 0.0601(18) -0.0046(13) -0.0186(13) 0.0148(13)
C41 0.0527(17) 0.0604(18) 0.0441(15) -0.0077(13) -0.0114(13) -0.0081(14)
C81 0.075(2) 0.0349(14) 0.073(2) -0.0102(14) -0.0038(17) -0.0182(15)
C82 0.077(2) 0.0431(16) 0.076(2) 0.0061(15) -0.0091(18) -0.0301(17)
C53 0.087(3) 0.094(3) 0.068(2) -0.011(2) 0.041(2) -0.028(2)
C11 0.117(4) 0.0398(18) 0.120(4) 0.014(2) 0.018(3) -0.031(2)
C27 0.0459(17) 0.090(3) 0.075(2) -0.015(2) -0.0141(16) 0.0128(17)
C26 0.0467(16) 0.0596(19) 0.067(2) -0.0163(15) -0.0159(14) 0.0115(14)
C12 0.100(5) 0.212(10) 0.66(3) 0.306(16) -0.102(10) -0.062(6)
C42 0.075(2) 0.072(2) 0.0564(19) -0.0318(17) -0.0177(17) 0.0100(18)
C67 0.050(2) 0.113(4) 0.109(3) 0.030(3) 0.037(2) 0.025(2)
C84 0.094(3) 0.072(2) 0.072(2) 0.0060(19) 0.011(2) -0.028(2)
C83 0.080(2) 0.061(2) 0.066(2) 0.0092(16) 0.0001(18) -0.0220(19)
C28 0.064(2) 0.099(3) 0.112(4) -0.026(3) -0.012(2) -0.006(2)
C70 0.124(9) 0.52(3) 0.43(3) -0.30(2) 0.052(13) 0.023(14)
C54 0.288(13) 0.255(10) 0.088(4) 0.091(6) 0.117(7) 0.114(9)
C68 0.101(5) 0.321(13) 0.266(11) 0.176(10) 0.087(6) 0.129(7)
C55 0.220(12) 0.62(3) 0.109(7) 0.130(13) -0.011(7) 0.140(16)
C69 0.123(7) 0.221(11) 0.249(13) 0.005(10) 0.113(8) 0.023(7)
C124 0.0535(18) 0.0526(18) 0.083(2) 0.0025(16) -0.0010(17) 0.0022(15)
C126 0.080(3) 0.0530(19) 0.083(3) -0.0169(18) 0.014(2) -0.0081(18)
C125 0.079(2) 0.0466(18) 0.095(3) 0.0071(17) 0.031(2) 0.0083(17)
C127 0.083(3) 0.083(3) 0.133(5) -0.027(3) 0.023(3) 0.023(2)
C123 0.078(3) 0.066(2) 0.077(2) 0.0148(19) 0.008(2) 0.0081(19)
C121 0.074(3) 0.072(2) 0.094(3) 0.022(2) -0.025(2) -0.025(2)
O15 0.165(5) 0.223(7) 0.240(7) 0.086(6) -0.071(5) -0.063(5)
C118 0.0381(16) 0.098(3) 0.087(3) -0.041(2) 0.0038(16) -0.0027(18)
C120 0.102(4) 0.068(3) 0.179(6) -0.053(3) -0.048(4) 0.019(3)
C119 0.102(3) 0.066(2) 0.073(3) 0.0027(19) -0.008(2) 0.004(2)
C115 0.0391(14) 0.0458(15) 0.0676(19) -0.0032(13) 0.0107(13) 0.0073(12)
C117 0.0579(19) 0.0489(17) 0.087(3) -0.0020(16) 0.0154(18) 0.0039(15)
C116 0.069(2) 0.095(3) 0.0514(19) -0.0136(18) -0.0003(16) -0.014(2)
O16 0.0545(12) 0.0496(12) 0.0662(14) 0.0042(10) 0.0146(10) 0.0061(10)
O13 0.0484(12) 0.0471(12) 0.1007(19) -0.0104(12) 0.0126(12) 0.0033(10)
O14 0.0491(13) 0.0748(17) 0.0896(19) -0.0087(14) 0.0086(12) -0.0073(12)
N9 0.0684(17) 0.0532(15) 0.0485(14) 0.0064(11) -0.0039(12) 0.0000(13)
N7 0.0387(11) 0.0485(13) 0.0533(14) -0.0055(10) 0.0061(10) -0.0024(10)
C85 0.0299(11) 0.0194(9) 0.0453(13) -0.0040(8) 0.0029(9) -0.0025(8)
C90 0.0304(11) 0.0220(10) 0.0466(13) -0.0055(9) 0.0049(9) -0.0003(8)
C86 0.0310(11) 0.0291(11) 0.0542(15) -0.0060(10) 0.0010(10) -0.0030(9)
C99 0.0312(12) 0.0262(11) 0.0585(16) -0.0001(10) -0.0034(10) -0.0003(9)
C91 0.0367(12) 0.0336(12) 0.0503(15) -0.0077(10) 0.0102(11) -0.0049(10)
C87 0.0352(13) 0.0379(13) 0.0570(16) -0.0047(11) -0.0089(11) -0.0047(10)
C110 0.0310(11) 0.0433(14) 0.0449(14) -0.0102(11) 0.0038(10) 0.0010(10)
C89 0.0384(13) 0.0340(12) 0.0437(14) 0.0032(10) -0.0018(10) -0.0046(10)
C94 0.0348(12) 0.0318(11) 0.0407(13) -0.0050(9) 0.0024(10) 0.0037(9)
C100 0.0409(14) 0.0347(13) 0.079(2) 0.0206(13) -0.0254(14) -0.0151(11)
C114 0.0447(13) 0.0258(11) 0.0486(14) 0.0001(10) 0.0028(11) 0.0020(10)
C95 0.0372(13) 0.0307(11) 0.0433(13) -0.0051(9) -0.0004(10) 0.0032(9)
C105 0.0439(14) 0.0477(15) 0.0540(16) 0.0211(12) -0.0149(12) -0.0216(12)
C88 0.0444(15) 0.0402(13) 0.0456(15) -0.0004(11) -0.0051(11) -0.0064(11)
C98 0.0361(13) 0.0340(13) 0.0678(18) -0.0077(12) -0.0099(12) -0.0003(11)
C109 0.0327(12) 0.0562(16) 0.0432(14) -0.0036(12) 0.0055(10) -0.0090(11)
C104 0.0369(14) 0.0259(12) 0.106(3) -0.0108(14) -0.0143(15) 0.0018(11)
C97 0.0445(15) 0.0577(17) 0.0554(18) -0.0122(14) -0.0158(13) 0.0007(13)
C96 0.0515(17) 0.0521(17) 0.0453(15) -0.0060(12) -0.0041(12) 0.0010(13)
C92 0.0494(16) 0.0505(16) 0.0498(16) -0.0045(12) 0.0155(13) -0.0063(13)
C113 0.0557(17) 0.0285(12) 0.0687(19) -0.0074(12) -0.0041(14) 0.0066(12)
C111 0.0396(14) 0.064(2) 0.068(2) -0.0256(16) 0.0080(13) 0.0096(14)
C93 0.0484(15) 0.0496(15) 0.0436(14) -0.0059(12) 0.0083(12) -0.0036(13)
C103 0.0441(17) 0.0254(14) 0.171(4) -0.0120(19) -0.036(2) 0.0053(13)
C102 0.0521(19) 0.0265(14) 0.183(5) 0.019(2) -0.055(3) -0.0041(14)
C106 0.068(2) 0.076(2) 0.0566(19) 0.0223(17) -0.0107(17) -0.0433(19)
C112 0.0518(17) 0.0411(16) 0.086(2) -0.0235(15) 0.0014(16) 0.0117(13)
C108 0.056(2) 0.089(3) 0.057(2) -0.0125(17) 0.0224(16) -0.0290(18)
C107 0.075(2) 0.109(3) 0.055(2) -0.005(2) 0.0186(18) -0.051(3)
C101 0.0517(19) 0.0418(17) 0.140(4) 0.039(2) -0.047(2) -0.0174(15)
N6 0.0293(9) 0.0282(9) 0.0384(10) -0.0023(8) 0.0000(8) 0.0018(7)
N2 0.0310(10) 0.0207(8) 0.0420(11) -0.0041(7) 0.0024(8) 0.0019(7)
N4 0.0329(10) 0.0226(9) 0.0706(15) 0.0027(9) -0.0124(10) -0.0016(8)
N1 0.0306(10) 0.0227(9) 0.0438(11) -0.0008(7) 0.0017(8) -0.0015(7)
N3 0.0307(10) 0.0225(9) 0.0478(12) -0.0013(8) -0.0011(8) 0.0011(7)
N5 0.0319(10) 0.0389(11) 0.0432(11) 0.0094(9) -0.0054(8) -0.0114(9)
C13 0.174(7) 0.089(4) 0.176(7) -0.028(4) 0.049(6) -0.072(5)
C56 0.409(18) 0.139(7) 0.179(9) 0.073(6) -0.164(11) -0.063(9)
C122 0.127(4) 0.061(2) 0.067(2) -0.0010(18) -0.013(2) -0.024(2)
C14 0.108(7) 0.226(13) 0.56(3) 0.054(15) 0.055(12) 0.039(7)

loop_
_atom_type_symbol
_atom_type_description
_atom_type_scat_dispersion_real
_atom_type_scat_dispersion_imag
_atom_type_scat_source
C C 0.0033 0.0016 'International Tables Vol C Tables 4.2.6.8 and 6.1.1.4'
H H 0.0000 0.0000 'International Tables Vol C Tables 4.2.6.8 and 6.1.1.4'
B B 0.0013 0.0007 'International Tables Vol C Tables 4.2.6.8 and 6.1.1.4'
N N 0.0061 0.0033 'International Tables Vol C Tables 4.2.6.8 and 6.1.1.4'
O O 0.0106 0.0060 'International Tables Vol C Tables 4.2.6.8 and 6.1.1.4'
K K 0.2009 0.2494 'International Tables Vol C Tables 4.2.6.8 and 6.1.1.4'
Fe Fe 0.3463 0.8444 'International Tables Vol C Tables 4.2.6.8 and 6.1.1.4'

loop_
_geom_angle_atom_site_label_1
_geom_angle_atom_site_label_2
_geom_angle_atom_site_label_3
_geom_angle
N5 Fe1 N2 179.07(9)
N5 Fe1 N1 99.80(9)
N2 Fe1 N1 81.08(9)
N5 Fe1 N4 81.36(10)
N2 Fe1 N4 98.39(9)
N1 Fe1 N4 88.28(8)
N5 Fe1 N6 80.83(9)
N2 Fe1 N6 99.44(8)
N1 Fe1 N6 92.84(8)
N4 Fe1 N6 162.09(10)
N5 Fe1 N3 98.12(9)
N2 Fe1 N3 80.99(9)
N1 Fe1 N3 161.97(9)
N4 Fe1 N3 92.55(9)
N6 Fe1 N3 91.87(8)
O14 K1 O13 174.69(9)
O14 K1 O11 91.94(7)
O13 K1 O11 84.34(7)
O14 K1 O7 92.51(8)
O13 K1 O7 92.70(7)
O11 K1 O7 122.99(5)
O14 K1 O5 87.66(7)
O13 K1 O5 94.93(7)
O11 K1 O5 164.71(5)
O7 K1 O5 72.29(5)
O14 K1 O3 73.28(7)
O13 K1 O3 104.97(6)
O11 K1 O3 116.33(5)
O7 K1 O3 119.31(5)
O5 K1 O3 49.07(4)
O14 K1 O9 113.22(7)
O13 K1 O9 69.68(6)
O11 K1 O9 77.07(5)
O7 K1 O9 49.42(4)
O5 K1 O9 117.05(5)
O3 K1 O9 165.58(5)
O14 K1 O1 93.81(7)
O13 K1 O1 80.89(7)
O11 K1 O1 49.29(5)
O7 K1 O1 170.17(5)
O5 K1 O1 115.47(5)
O3 K1 O1 69.84(4)
O9 K1 O1 120.92(5)
O14 K1 B3 103.41(8)
O13 K1 B3 81.01(7)
O11 K1 B3 99.87(6)
O7 K1 B3 24.79(5)
O5 K1 B3 95.08(6)
O3 K1 B3 143.61(6)
O9 K1 B3 24.65(5)
O1 K1 B3 145.56(6)
O14 K1 C118 18.15(8)
O13 K1 C118 160.01(8)
O11 K1 C118 101.50(8)
O7 K1 C118 99.78(9)
O5 K1 C118 74.37(7)
O3 K1 C118 55.23(7)
O9 K1 C118 130.16(8)
O1 K1 C118 88.46(9)
B3 K1 C118 116.20(9)
O14 K1 B1 92.75(8)
O13 K1 B1 82.30(8)
O11 K1 B1 24.30(5)
O7 K1 B1 147.04(6)
O5 K1 B1 140.44(6)
O3 K1 B1 93.32(5)
O9 K1 B1 99.05(6)
O1 K1 B1 25.00(5)
B3 K1 B1 123.05(6)
C118 K1 B1 95.16(9)
O14 K1 B2 79.25(7)
O13 K1 B2 101.26(7)
O11 K1 B2 140.74(6)
O7 K1 B2 95.77(6)
O5 K1 B2 24.56(5)
O3 K1 B2 24.51(5)
O9 K1 B2 141.53(6)
O1 K1 B2 92.80(5)
B3 K1 B2 119.39(6)
C118 K1 B2 62.18(7)
B1 K1 B2 117.17(6)
C30 C29 C34 116.31(19)
C30 C29 C43 122.3(2)
C34 C29 C43 121.29(19)
O5 C30 C29 127.59(19)
O5 C30 C31 109.54(18)
C29 C30 C31 122.8(2)
C36 C35 C34 121.3(2)
C36 C35 H35 119.3
C34 C35 H35 119.3
O6 C31 C32 127.50(19)
O6 C31 C30 110.56(19)
C32 C31 C30 121.9(2)
O3 C16 C15 127.7(2)
O3 C16 C17 109.96(19)
C15 C16 C17 122.4(2)
C23 C24 C19 123.0(2)
C23 C24 H24 118.5
C19 C24 H24 118.5
C2 C1 C6 116.2(2)
C2 C1 C15 122.4(2)
C6 C1 C15 121.4(2)
C4 C3 O2 128.3(2)
C4 C3 C2 121.7(2)
O2 C3 C2 110.0(2)
C35 C34 C33 117.2(2)
C35 C34 C29 122.1(2)
C33 C34 C29 120.69(19)
C16 C15 C20 116.5(2)
C16 C15 C1 121.7(2)
C20 C15 C1 121.8(2)
C38 C33 C32 120.6(2)
C38 C33 C34 119.4(2)
C32 C33 C34 120.0(2)
C17 C18 C19 118.2(2)
C17 C18 H18 120.9
C19 C18 H18 120.9
C63 C62 C61 118.2(2)
C63 C62 C57 122.0(2)
C61 C62 C57 119.8(2)
O11 C72 C71 127.1(2)
O11 C72 C73 109.98(19)
C71 C72 C73 122.9(2)
C31 C32 C33 118.1(2)
C31 C32 H32 121.0
C33 C32 H32 121.0
O1 C2 C1 126.8(2)
O1 C2 C3 110.20(19)
C1 C2 C3 122.9(2)
C45 C46 C47 118.7(2)
C45 C46 H46 120.6
C47 C46 H46 120.7
O12 C73 C74 127.9(2)
O12 C73 C72 110.24(19)
C74 C73 C72 121.8(2)
O4 C17 C18 128.4(2)
O4 C17 C16 109.68(19)
C18 C17 C16 121.9(2)
C57 C58 O9 128.0(2)
C57 C58 C59 122.6(2)
O9 C58 C59 109.4(2)
C73 C74 C75 117.7(2)
C73 C74 H74 121.1
C75 C74 H74 121.1
C78 C77 C76 120.8(3)
C78 C77 H77 119.6
C76 C77 H77 119.6
C58 C57 C62 117.3(2)
C58 C57 C71 122.7(2)
C62 C57 C71 120.0(2)
O7 C44 C43 128.5(2)
O7 C44 C45 109.3(2)
C43 C44 C45 122.2(2)
O10 C59 C60 128.6(2)
O10 C59 C58 110.5(2)
C60 C59 C58 120.9(2)
C72 C71 C76 116.7(2)
C72 C71 C57 121.6(2)
C76 C71 C57 121.6(2)
C44 C43 C48 116.8(2)
C44 C43 C29 122.8(2)
C48 C43 C29 120.4(2)
C21 C20 C19 118.1(2)
C21 C20 C15 121.2(2)
C19 C20 C15 120.7(2)
C24 C23 C22 117.7(2)
C24 C23 C25 122.1(3)
C22 C23 C25 120.2(3)
C24 C19 C20 118.6(2)
C24 C19 C18 121.4(2)
C20 C19 C18 120.0(2)
C49 C48 C47 117.3(2)
C49 C48 C43 122.0(2)
C47 C48 C43 120.7(2)
C7 C6 C5 118.2(2)
C7 C6 C1 121.2(2)
C5 C6 C1 120.6(2)
C77 C78 C79 121.7(3)
C77 C78 H78 119.1
C79 C78 H78 119.1
C77 C76 C75 118.4(2)
C77 C76 C71 121.5(2)
C75 C76 C71 120.1(2)
C60 C61 C66 121.5(3)
C60 C61 C62 120.4(2)
C66 C61 C62 118.1(3)
C35 C36 C37 121.9(2)
C35 C36 H36 119.1
C37 C36 H36 119.1
C37 C38 C33 122.1(2)
C37 C38 H38 119.0
C33 C38 H38 119.0
C52 C47 C46 120.7(2)
C52 C47 C48 119.4(2)
C46 C47 C48 119.9(2)
C64 C63 C62 121.6(3)
C64 C63 H63 119.2
C62 C63 H63 119.2
C59 C60 C61 118.6(2)
C59 C60 H60 120.7
C61 C60 H60 120.7
O8 C45 C46 127.8(2)
O8 C45 C44 110.5(2)
C46 C45 C44 121.6(2)
C21 C22 C23 121.7(2)
C21 C22 H22 119.1
C23 C22 H22 119.1
C3 C4 C5 118.4(2)
C3 C4 H4 120.8
C5 C4 H4 120.8
C10 C5 C4 120.9(3)
C10 C5 C6 119.1(2)
C4 C5 C6 120.0(2)
C38 C37 C36 118.1(2)
C38 C37 C39 121.8(2)
C36 C37 C39 120.1(2)
C22 C21 C20 120.8(2)
C22 C21 H21 119.6
C20 C21 H21 119.6
C63 C64 C65 120.8(3)
C63 C64 H64 119.6
C65 C64 H64 119.6
C79 C80 C75 122.0(3)
C79 C80 H80 119.0
C75 C80 H80 119.0
C65 C66 C61 122.6(3)
C65 C66 H66 118.7
C61 C66 H66 118.7
C80 C79 C78 118.5(2)
C80 C79 C81 120.0(3)
C78 C79 C81 121.3(3)
C49 C50 C51 122.0(3)
C49 C50 H50 119.0
C51 C50 H50 119.0
C80 C75 C76 118.5(2)
C80 C75 C74 120.9(2)
C76 C75 C74 120.5(2)
C50 C49 C48 121.2(3)
C50 C49 H49 119.4
C48 C49 H49 119.4
C118 N8 C119 120.6(3)
C118 N8 C120 120.3(4)
C119 N8 C120 118.8(4)
C7 C8 C9 121.6(3)
C7 C8 H8 119.2
C9 C8 H8 119.2
C8 C7 C6 120.4(3)
C8 C7 H7 119.8
C6 C7 H7 119.8
C51 C52 C47 122.4(3)
C51 C52 H52 118.8
C47 C52 H52 118.8
C66 C65 C64 118.6(3)
C66 C65 C67 120.7(3)
C64 C65 C67 120.7(3)
C9 C10 C5 122.0(3)
C9 C10 H10 119.0
C5 C10 H10 119.0
C10 C9 C8 118.6(3)
C10 C9 C11 120.7(4)
C8 C9 C11 120.7(3)
C52 C51 C50 117.6(3)
C52 C51 C53 121.5(3)
C50 C51 C53 120.7(3)
O8 B3 O9 112.3(2)
O8 B3 O10 112.1(2)
O9 B3 O10 105.2(2)
O8 B3 O7 104.8(2)
O9 B3 O7 111.5(2)
O10 B3 O7 111.1(2)
O8 B3 K1 126.25(17)
O9 B3 K1 56.85(11)
O10 B3 K1 121.60(16)
O7 B3 K1 54.70(11)
O3 B2 O6 111.40(19)
O3 B2 O4 104.84(18)
O6 B2 O4 112.03(18)
O3 B2 O5 111.64(18)
O6 B2 O5 105.17(18)
O4 B2 O5 111.93(19)
O3 B2 K1 56.16(10)
O6 B2 K1 122.72(15)
O4 B2 K1 125.25(14)
O5 B2 K1 55.49(10)
O12 B1 O2 112.6(2)
O12 B1 O11 105.46(19)
O2 B1 O11 111.0(2)
O12 B1 O1 111.6(2)
O2 B1 O1 104.97(18)
O11 B1 O1 111.4(2)
O12 B1 K1 125.27(17)
O2 B1 K1 122.05(16)
O11 B1 K1 52.95(12)
O1 B1 K1 58.48(12)
C17 O4 B2 107.76(18)
C72 O11 B1 107.02(18)
C72 O11 K1 119.08(14)
B1 O11 K1 102.75(14)
C30 O5 B2 107.14(16)
C30 O5 K1 118.58(13)
B2 O5 K1 99.94(13)
C44 O7 B3 107.36(18)
C44 O7 K1 123.13(14)
B3 O7 K1 100.52(13)
C31 O6 B2 107.38(17)
C58 O9 B3 107.49(19)
C58 O9 K1 109.73(13)
B3 O9 K1 98.50(12)
C16 O3 B2 107.31(17)
C16 O3 K1 123.06(13)
B2 O3 K1 99.32(12)
C2 O1 B1 106.83(18)
C2 O1 K1 118.64(14)
B1 O1 K1 96.52(14)
C73 O12 B1 107.20(18)
C3 O2 B1 107.80(18)
C59 O10 B3 107.09(19)
C45 O8 B3 107.70(18)
C40 C39 C37 115.4(2)
C40 C39 H39A 108.4
C37 C39 H39A 108.4
C40 C39 H39B 108.4
C37 C39 H39B 108.4
H39A C39 H39B 107.5
C39 C40 C41 113.9(2)
C39 C40 H40A 108.8
C41 C40 H40A 108.8
C39 C40 H40B 108.8
C41 C40 H40B 108.8
H40A C40 H40B 107.7
C26 C25 C23 112.9(2)
C26 C25 H25A 109.0
C23 C25 H25A 109.0
C26 C25 H25B 109.0
C23 C25 H25B 109.0
H25A C25 H25B 107.8
C42 C41 C40 112.1(3)
C42 C41 H41A 109.2
C40 C41 H41A 109.2
C42 C41 H41B 109.2
C40 C41 H41B 109.2
H41A C41 H41B 107.9
C79 C81 C82 112.3(3)
C79 C81 H81A 109.1
C82 C81 H81A 109.1
C79 C81 H81B 109.1
C82 C81 H81B 109.1
H81A C81 H81B 107.9
C83 C82 C81 115.2(3)
C83 C82 H82A 108.5
C81 C82 H82A 108.5
C83 C82 H82B 108.5
C81 C82 H82B 108.5
H82A C82 H82B 107.5
C51 C53 C54 108.7(4)
C51 C53 H53A 109.9
C54 C53 H53A 109.9
C51 C53 H53B 110.0
C54 C53 H53B 110.0
H53A C53 H53B 108.3
C12 C11 C9 117.9(6)
C12 C11 H11A 107.9
C9 C11 H11A 107.8
C12 C11 H11B 107.8
C9 C11 H11B 107.8
H11A C11 H11B 107.2
C28 C27 C26 114.6(4)
C28 C27 H27A 108.6
C26 C27 H27A 108.6
C28 C27 H27B 108.6
C26 C27 H27B 108.6
H27A C27 H27B 107.6
C25 C26 C27 112.9(3)
C25 C26 H26A 109.0
C27 C26 H26A 109.0
C25 C26 H26B 109.0
C27 C26 H26B 109.0
H26A C26 H26B 107.8
C11 C12 C13 131.7(9)
C11 C12 H12A 104.4
C13 C12 H12A 104.4
C11 C12 H12B 104.3
C13 C12 H12B 104.2
H12A C12 H12B 105.6
C41 C42 H42A 109.5
C41 C42 H42B 109.5
H42A C42 H42B 109.5
C41 C42 H42C 109.5
H42A C42 H42C 109.5
H42B C42 H42C 109.5
C65 C67 C68 113.2(4)
C65 C67 H67A 108.9
C68 C67 H67A 109.0
C65 C67 H67B 108.9
C68 C67 H67B 108.9
H67A C67 H67B 107.7
C83 C84 H84A 109.5
C83 C84 H84B 109.5
H84A C84 H84B 109.5
C83 C84 H84C 109.4
H84A C84 H84C 109.5
H84B C84 H84C 109.5
C82 C83 C84 114.2(3)
C82 C83 H83A 108.7
C84 C83 H83A 108.7
C82 C83 H83B 108.7
C84 C83 H83B 108.7
H83A C83 H83B 107.6
C27 C28 H28A 109.5
C27 C28 H28B 109.5
H28A C28 H28B 109.5
C27 C28 H28C 109.5
H28A C28 H28C 109.5
H28B C28 H28C 109.5
C69 C70 H70A 111.0
C69 C70 H70B 108.2
H70A C70 H70B 108.8
C69 C70 H70C 110.0
H70A C70 H70C 109.4
H70B C70 H70C 109.4
C55 C54 C53 127.8(11)
C55 C54 H54A 105.4
C53 C54 H54A 105.3
C55 C54 H54B 105.4
C53 C54 H54B 105.4
H54A C54 H54B 106.0
C69 C68 C67 116.7(6)
C69 C68 H68A 108.1
C67 C68 H68A 108.0
C69 C68 H68B 108.1
C67 C68 H68B 108.2
H68A C68 H68B 107.3
C54 C55 C56 117.3(17)
C54 C55 H55A 108.0
C56 C55 H55A 107.9
C54 C55 H55B 108.0
C56 C55 H55B 108.0
H55A C55 H55B 107.3
C70 C69 C68 142.4(14)
C70 C69 H69A 100.0
C68 C69 H69A 101.5
C70 C69 H69B 102.2
C68 C69 H69B 101.7
H69A C69 H69B 104.6
O16 C124 C125 109.8(3)
O16 C124 H12C 109.7
C125 C124 H12C 109.7
O16 C124 H12D 109.7
C125 C124 H12D 109.7
H12C C124 H12D 108.2
O16 C126 C127 109.6(4)
O16 C126 H12E 109.7
C127 C126 H12E 109.7
O16 C126 H12F 109.8
C127 C126 H12F 109.8
H12E C126 H12F 108.2
C124 C125 H12G 109.5
C124 C125 H12H 109.5
H12G C125 H12H 109.5
C124 C125 H12I 109.4
H12G C125 H12I 109.5
H12H C125 H12I 109.5
C126 C127 H12J 109.5
C126 C127 H12K 109.5
H12J C127 H12K 109.5
C126 C127 H12L 109.5
H12J C127 H12L 109.5
H12K C127 H12L 109.5
N9 C123 H12M 109.4
N9 C123 H12N 109.5
H12M C123 H12N 109.5
N9 C123 H12O 109.5
H12M C123 H12O 109.5
H12N C123 H12O 109.5
O15 C121 N9 122.4(5)
O15 C121 H121 118.8
N9 C121 H121 118.8
O14 C118 N8 125.9(4)
O14 C118 K1 44.53(17)
N8 C118 K1 139.9(3)
O14 C118 H118 109.6
N8 C118 H118 109.5
K1 C118 H118 109.5
N8 C120 H12P 109.5
N8 C120 H12Q 109.5
H12P C120 H12Q 109.5
N8 C120 H12R 109.5
H12P C120 H12R 109.5
H12Q C120 H12R 109.5
N8 C119 H11C 109.4
N8 C119 H11D 109.5
H11C C119 H11D 109.5
N8 C119 H11E 109.5
H11C C119 H11E 109.5
H11D C119 H11E 109.5
O13 C115 N7 125.4(3)
O13 C115 H115 117.3
N7 C115 H115 117.3
N7 C117 H11F 109.5
N7 C117 H11G 109.5
H11F C117 H11G 109.5
N7 C117 H11H 109.5
H11F C117 H11H 109.5
H11G C117 H11H 109.5
N7 C116 H11I 109.5
N7 C116 H11J 109.5
H11I C116 H11J 109.5
N7 C116 H11K 109.5
H11I C116 H11K 109.5
H11J C116 H11K 109.5
C126 O16 C124 112.4(3)
C115 O13 K1 122.56(18)
C118 O14 K1 117.3(2)
C121 N9 C122 121.2(4)
C121 N9 C123 119.8(3)
C122 N9 C123 118.9(3)
C115 N7 C116 120.7(3)
C115 N7 C117 120.2(3)
C116 N7 C117 117.2(3)
N1 C85 C86 121.2(2)
N1 C85 C90 114.0(2)
C86 C85 C90 124.8(2)
N2 C90 C91 120.1(2)
N2 C90 C85 111.4(2)
C91 C90 C85 128.5(2)
C87 C86 C85 119.8(2)
C87 C86 H86 120.1
C85 C86 H86 120.1
N3 C99 C98 122.9(3)
N3 C99 H99 118.5
C98 C99 H99 118.5
C92 C91 C90 118.8(2)
C92 C91 H91 120.6
C90 C91 H91 120.6
C86 C87 C88 118.9(2)
C86 C87 H87 120.6
C88 C87 H87 120.5
N6 C110 C111 121.0(3)
N6 C110 C109 113.3(2)
C111 C110 C109 125.7(3)
N1 C89 C88 122.3(3)
N1 C89 H89 118.9
C88 C89 H89 118.9
N2 C94 C93 120.5(2)
N2 C94 C95 111.9(2)
C93 C94 C95 127.5(2)
N4 C100 C101 119.8(4)
N4 C100 C105 114.1(2)
C101 C100 C105 126.0(3)
N6 C114 C113 123.0(3)
N6 C114 H114 118.5
C113 C114 H114 118.5
N3 C95 C96 121.8(3)
N3 C95 C94 113.5(2)
C96 C95 C94 124.7(3)
N5 C105 C106 120.3(3)
N5 C105 C100 111.1(2)
C106 C105 C100 128.5(3)
C89 C88 C87 119.1(3)
C89 C88 H88 120.4
C87 C88 H88 120.4
C99 C98 C97 118.9(3)
C99 C98 H98 120.5
C97 C98 H98 120.5
N5 C109 C108 120.7(3)
N5 C109 C110 112.0(2)
C108 C109 C110 127.3(3)
N4 C104 C103 122.1(4)
N4 C104 H104 118.9
C103 C104 H104 118.9
C98 C97 C96 119.5(3)
C98 C97 H97 120.3
C96 C97 H97 120.2
C97 C96 C95 118.6(3)
C97 C96 H96 120.7
C95 C96 H96 120.7
C91 C92 C93 121.0(3)
C91 C92 H92 119.5
C93 C92 H92 119.5
C112 C113 C114 119.1(3)
C112 C113 H113 120.5
C114 C113 H113 120.4
C112 C111 C110 119.6(3)
C112 C111 H111 120.2
C110 C111 H111 120.2
C92 C93 C94 118.1(3)
C92 C93 H93 120.9
C94 C93 H93 120.9
C102 C103 C104 118.9(4)
C102 C103 H103 120.6
C104 C103 H103 120.6
C103 C102 C101 119.6(3)
C103 C102 H102 120.2
C101 C102 H102 120.2
C107 C106 C105 118.6(3)
C107 C106 H106 120.7
C105 C106 H106 120.7
C111 C112 C113 119.3(3)
C111 C112 H112 120.4
C113 C112 H112 120.4
C107 C108 C109 118.6(4)
C107 C108 H108 120.7
C109 C108 H108 120.7
C108 C107 C106 120.8(3)
C108 C107 H107 119.6
C106 C107 H107 119.6
C102 C101 C100 119.8(4)
C102 C101 H101 120.1
C100 C101 H101 120.1
C114 N6 C110 117.9(2)
C114 N6 Fe1 127.87(17)
C110 N6 Fe1 114.15(17)
C94 N2 C90 121.5(2)
C94 N2 Fe1 119.43(17)
C90 N2 Fe1 119.04(17)
C104 N4 C100 119.7(3)
C104 N4 Fe1 126.6(2)
C100 N4 Fe1 113.5(2)
C89 N1 C85 118.7(2)
C89 N1 Fe1 126.66(18)
C85 N1 Fe1 114.44(17)
C99 N3 C95 118.2(2)
C99 N3 Fe1 127.62(19)
C95 N3 Fe1 114.16(17)
C109 N5 C105 121.0(3)
C109 N5 Fe1 119.42(18)
C105 N5 Fe1 119.5(2)
C14 C13 C12 109.2(10)
C14 C13 H13A 109.6
C12 C13 H13A 109.8
C14 C13 H13B 110.1
C12 C13 H13B 109.9
H13A C13 H13B 108.3
C55 C56 H56A 109.4
C55 C56 H56B 109.6
H56A C56 H56B 109.5
C55 C56 H56C 109.4
H56A C56 H56C 109.5
H56B C56 H56C 109.5
N9 C122 H12S 109.5
N9 C122 H12T 109.5
H12S C122 H12T 109.5
N9 C122 H12U 109.5
H12S C122 H12U 109.5
H12T C122 H12U 109.5
C13 C14 H14A 109.2
C13 C14 H14B 109.6
H14A C14 H14B 109.5
C13 C14 H14C 109.6
H14A C14 H14C 109.5
H14B C14 H14C 109.5

loop_
_geom_bond_atom_site_label_1
_geom_bond_atom_site_label_2
_geom_bond_distance
Fe1 N5 1.871(2)
Fe1 N2 1.884(2)
Fe1 N1 1.968(2)
Fe1 N4 1.973(2)
Fe1 N6 1.975(2)
Fe1 N3 1.986(2)
K1 O14 2.764(3)
K1 O13 2.787(2)
K1 O11 2.8664(19)
K1 O7 2.9034(18)
K1 O5 2.9359(18)
K1 O3 2.9537(17)
K1 O9 2.9611(18)
K1 O1 3.0057(19)
K1 B3 3.498(3)
K1 C118 3.502(4)
K1 B1 3.503(3)
K1 B2 3.509(3)
C29 C30 1.368(3)
C29 C34 1.438(3)
C29 C43 1.490(3)
C30 O5 1.367(3)
C30 C31 1.416(3)
C35 C36 1.371(4)
C35 C34 1.418(3)
C35 H35 0.9500
C31 O6 1.352(3)
C31 C32 1.354(3)
C16 O3 1.354(3)
C16 C15 1.366(3)
C16 C17 1.422(3)
C24 C23 1.375(4)
C24 C19 1.410(3)
C24 H24 0.9500
C1 C2 1.364(3)
C1 C6 1.440(3)
C1 C15 1.485(3)
C3 C4 1.348(3)
C3 O2 1.349(3)
C3 C2 1.421(3)
C34 C33 1.429(3)
C15 C20 1.441(3)
C33 C38 1.411(3)
C33 C32 1.425(3)
C18 C17 1.353(3)
C18 C19 1.425(3)
C18 H18 0.9500
C62 C63 1.403(4)
C62 C61 1.425(4)
C62 C57 1.440(3)
C72 O11 1.357(3)
C72 C71 1.358(3)
C72 C73 1.418(3)
C32 H32 0.9500
C2 O1 1.360(3)
C46 C45 1.350(4)
C46 C47 1.421(4)
C46 H46 0.9500
C73 O12 1.353(3)
C73 C74 1.355(3)
C17 O4 1.350(3)
C58 C57 1.357(3)
C58 O9 1.358(3)
C58 C59 1.426(3)
C74 C75 1.427(4)
C74 H74 0.9500
C77 C78 1.371(4)
C77 C76 1.414(3)
C77 H77 0.9500
C57 C71 1.482(3)
C44 O7 1.355(3)
C44 C43 1.372(3)
C44 C45 1.426(3)
C59 O10 1.345(3)
C59 C60 1.362(4)
C71 C76 1.443(3)
C43 C48 1.434(3)
C20 C21 1.413(3)
C20 C19 1.421(3)
C23 C22 1.397(4)
C23 C25 1.510(4)
C48 C49 1.416(3)
C48 C47 1.427(3)
C6 C7 1.414(3)
C6 C5 1.427(4)
C78 C79 1.392(4)
C78 H78 0.9500
C76 C75 1.422(4)
C61 C60 1.416(4)
C61 C66 1.422(4)
C36 C37 1.397(4)
C36 H36 0.9500
C38 C37 1.378(3)
C38 H38 0.9500
C47 C52 1.406(4)
C63 C64 1.370(4)
C63 H63 0.9500
C60 H60 0.9500
C45 O8 1.347(3)
C22 C21 1.381(4)
C22 H22 0.9500
C4 C5 1.420(4)
C4 H4 0.9500
C5 C10 1.400(4)
C37 C39 1.519(3)
C21 H21 0.9500
C64 C65 1.409(5)
C64 H64 0.9500
C80 C79 1.375(4)
C80 C75 1.416(3)
C80 H80 0.9500
C66 C65 1.354(5)
C66 H66 0.9500
C79 C81 1.517(4)
C50 C49 1.372(4)
C50 C51 1.401(4)
C50 H50 0.9500
C49 H49 0.9500
N8 C118 1.331(6)
N8 C119 1.435(5)
N8 C120 1.457(5)
C8 C7 1.382(4)
C8 C9 1.390(5)
C8 H8 0.9500
C7 H7 0.9500
C52 C51 1.381(4)
C52 H52 0.9500
C65 C67 1.504(4)
C10 C9 1.381(4)
C10 H10 0.9500
C9 C11 1.513(4)
C51 C53 1.515(4)
B3 O8 1.471(3)
B3 O9 1.475(3)
B3 O10 1.482(4)
B3 O7 1.491(3)
B2 O3 1.476(3)
B2 O6 1.476(3)
B2 O4 1.478(3)
B2 O5 1.481(3)
B1 O12 1.474(3)
B1 O2 1.477(3)
B1 O11 1.478(3)
B1 O1 1.490(3)
C39 C40 1.501(4)
C39 H39A 0.9900
C39 H39B 0.9900
C40 C41 1.515(4)
C40 H40A 0.9900
C40 H40B 0.9900
C25 C26 1.503(4)
C25 H25A 0.9900
C25 H25B 0.9900
C41 C42 1.513(5)
C41 H41A 0.9900
C41 H41B 0.9900
C81 C82 1.532(5)
C81 H81A 0.9900
C81 H81B 0.9900
C82 C83 1.490(6)
C82 H82A 0.9900
C82 H82B 0.9900
C53 C54 1.656(11)
C53 H53A 0.9900
C53 H53B 0.9900
C11 C12 1.359(11)
C11 H11A 0.9900
C11 H11B 0.9900
C27 C28 1.465(6)
C27 C26 1.514(4)
C27 H27A 0.9900
C27 H27B 0.9900
C26 H26A 0.9900
C26 H26B 0.9900
C12 C13 1.396(11)
C12 H12A 0.9900
C12 H12B 0.9900
C42 H42A 0.9800
C42 H42B 0.9800
C42 H42C 0.9800
C67 C68 1.633(10)
C67 H67A 0.9900
C67 H67B 0.9900
C84 C83 1.493(5)
C84 H84A 0.9800
C84 H84B 0.9800
C84 H84C 0.9800
C83 H83A 0.9900
C83 H83B 0.9900
C28 H28A 0.9800
C28 H28B 0.9800
C28 H28C 0.9800
C70 C69 1.064(15)
C70 H70A 0.9820
C70 H70B 0.9815
C70 H70C 0.9818
C54 C55 1.252(15)
C54 H54A 0.9900
C54 H54B 0.9900
C68 C69 1.540(12)
C68 H68A 0.9900
C68 H68B 0.9900
C55 C56 1.431(13)
C55 H55A 0.9900
C55 H55B 0.9900
C69 H69A 0.9900
C69 H69B 0.9900
C124 O16 1.422(4)
C124 C125 1.483(5)
C124 H12C 0.9900
C124 H12D 0.9900
C126 O16 1.392(4)
C126 C127 1.496(6)
C126 H12E 0.9900
C126 H12F 0.9900
C125 H12G 0.9800
C125 H12H 0.9800
C125 H12I 0.9800
C127 H12J 0.9800
C127 H12K 0.9800
C127 H12L 0.9800
C123 N9 1.459(5)
C123 H12M 0.9800
C123 H12N 0.9800
C123 H12O 0.9800
C121 O15 1.316(8)
C121 N9 1.367(5)
C121 H121 0.9500
C118 O14 1.228(5)
C118 H118 1.0000
C120 H12P 0.9800
C120 H12Q 0.9800
C120 H12R 0.9800
C119 H11C 0.9800
C119 H11D 0.9800
C119 H11E 0.9800
C115 O13 1.235(4)
C115 N7 1.322(4)
C115 H115 0.9500
C117 N7 1.472(4)
C117 H11F 0.9800
C117 H11G 0.9800
C117 H11H 0.9800
C116 N7 1.433(4)
C116 H11I 0.9800
C116 H11J 0.9800
C116 H11K 0.9800
N9 C122 1.425(5)
C85 N1 1.359(3)
C85 C86 1.391(3)
C85 C90 1.458(4)
C90 N2 1.356(3)
C90 C91 1.392(3)
C86 C87 1.375(4)
C86 H86 0.9500
C99 N3 1.335(3)
C99 C98 1.377(4)
C99 H99 0.9500
C91 C92 1.375(4)
C91 H91 0.9500
C87 C88 1.389(4)
C87 H87 0.9500
C110 N6 1.369(3)
C110 C111 1.398(4)
C110 C109 1.448(4)
C89 N1 1.347(3)
C89 C88 1.382(4)
C89 H89 0.9500
C94 N2 1.343(3)
C94 C93 1.397(4)
C94 C95 1.470(4)
C100 N4 1.365(4)
C100 C101 1.398(4)
C100 C105 1.458(5)
C114 N6 1.340(3)
C114 C113 1.384(4)
C114 H114 0.9500
C95 N3 1.362(3)
C95 C96 1.388(4)
C105 N5 1.349(3)
C105 C106 1.391(5)
C88 H88 0.9500
C98 C97 1.377(5)
C98 H98 0.9500
C109 N5 1.344(4)
C109 C108 1.398(4)
C104 N4 1.335(4)
C104 C103 1.385(4)
C104 H104 0.9500
C97 C96 1.385(5)
C97 H97 0.9500
C96 H96 0.9500
C92 C93 1.389(4)
C92 H92 0.9500
C113 C112 1.374(5)
C113 H113 0.9500
C111 C112 1.373(5)
C111 H111 0.9500
C93 H93 0.9500
C103 C102 1.374(7)
C103 H103 0.9500
C102 C101 1.376(7)
C102 H102 0.9500
C106 C107 1.388(6)
C106 H106 0.9500
C112 H112 0.9500
C108 C107 1.364(6)
C108 H108 0.9500
C107 H107 0.9500
C101 H101 0.9500
C13 C14 1.364(13)
C13 H13A 0.9900
C13 H13B 0.9900
C56 H56A 0.9800
C56 H56B 0.9800
C56 H56C 0.9800
C122 H12S 0.9800
C122 H12T 0.9800
C122 H12U 0.9800
C14 H14A 0.9800
C14 H14B 0.9800
C14 H14C 0.9800
